data_2237966
loop_
_publ_author_name
'Sugumar, P.'
'Kayalvizhi, R.'
'Nirmala, P.'
'Ponnuswamy, S.'
'Ponnuswamy, M. N.'

_publ_section_title
;
 1-(2,2-Dichloroacetyl)-3-ethyl-2,6-diphenylpiperidin-4-one
;
_journal_coeditor_code NG5321
_journal_issue 5
_journal_name_full 'Acta Crystallographica Section E'
_journal_page_first o800
_journal_paper_doi 10.1107/S1600536813010957
_journal_volume 69
_journal_year 2013
_chemical_formula_iupac 'C21 H21 Cl2 N O2'
_chemical_formula_moiety 'C21 H21 Cl2 N O2'
_chemical_formula_sum 'C21 H21 Cl2 N O2'
_chemical_formula_weight 390.29
_chemical_name_systematic
;
1-(2,2-Dichloroacetyl)-3-ethyl-2,6-diphenylpiperidin-4-one
;
_space_group_IT_number 14
_symmetry_cell_setting monoclinic
_symmetry_space_group_name_Hall '-P 2ybc'
_symmetry_space_group_name_H-M 'P 1 21/c 1'
_atom_sites_solution_hydrogens geom
_atom_sites_solution_primary direct
_atom_sites_solution_secondary difmap
_audit_creation_method SHELXL-97
_cell_angle_alpha 90.00
_cell_angle_beta 91.825(5)
_cell_angle_gamma 90.00
_cell_formula_units_Z 8
_cell_length_a 17.4615(13)
_cell_length_b 19.0291(15)
_cell_length_c 11.9501(9)
_cell_measurement_reflns_used 5029
_cell_measurement_temperature 293(2)
_cell_measurement_theta_max 28.47
_cell_measurement_theta_min 1.17
_cell_volume 3968.7(5)
_computing_cell_refinement '<i>SAINT</i> (Bruker, 2008)'
_computing_data_collection '<i>APEX2</i> (Bruker, 2008)'
_computing_data_reduction '<i>SAINT</i> (Bruker, 2008)'
_computing_molecular_graphics '<i>ORTEP-3</i> for Windows (Farrugia, 2012)'
_computing_publication_material '<i>SHELXL97</i> (Sheldrick, 2008) and <i>PLATON</i> (Spek, 2009)'
_computing_structure_refinement '<i>SHELXL97</i> (Sheldrick, 2008)'
_computing_structure_solution '<i>SHELXS97</i> (Sheldrick, 2008)'
_diffrn_ambient_temperature 293(2)
_diffrn_measured_fraction_theta_full 0.988
_diffrn_measured_fraction_theta_max 0.988
_diffrn_measurement_device_type 'Bruker SMART APEXII CCD'
_diffrn_measurement_method '\w and \f scans'
_diffrn_radiation_monochromator graphite
_diffrn_radiation_source 'fine-focus sealed tube'
_diffrn_radiation_type MoK\a
_diffrn_radiation_wavelength 0.71073
_diffrn_reflns_av_R_equivalents 0.0584
_diffrn_reflns_av_sigmaI/netI 0.0600
_diffrn_reflns_limit_h_max 22
_diffrn_reflns_limit_h_min -23
_diffrn_reflns_limit_k_max 25
_diffrn_reflns_limit_k_min -25
_diffrn_reflns_limit_l_max 15
_diffrn_reflns_limit_l_min -15
_diffrn_reflns_number 36640
_diffrn_reflns_theta_full 28.47
_diffrn_reflns_theta_max 28.47
_diffrn_reflns_theta_min 1.17
_exptl_absorpt_coefficient_mu 0.342
_exptl_absorpt_correction_T_max 0.940
_exptl_absorpt_correction_T_min 0.928
_exptl_absorpt_correction_type multi-scan
_exptl_absorpt_process_details '(<i>SADABS</i>; Bruker, 2008)'
_exptl_crystal_colour Yellow
_exptl_crystal_density_diffrn 1.306
_exptl_crystal_density_method 'not measured'
_exptl_crystal_description Block
_exptl_crystal_F_000 1632
_exptl_crystal_size_max 0.22
_exptl_crystal_size_mid 0.20
_exptl_crystal_size_min 0.18
_refine_diff_density_max 0.403
_refine_diff_density_min -0.441
_refine_ls_extinction_method none
_refine_ls_goodness_of_fit_ref 0.998
_refine_ls_hydrogen_treatment constr
_refine_ls_matrix_type full
_refine_ls_number_parameters 471
_refine_ls_number_reflns 9905
_refine_ls_number_restraints 0
_refine_ls_restrained_S_all 0.998
_refine_ls_R_factor_all 0.1219
_refine_ls_R_factor_gt 0.0544
_refine_ls_shift/su_max 0.001
_refine_ls_shift/su_mean 0.000
_refine_ls_structure_factor_coef Fsqd
_refine_ls_weighting_details 'calc w=1/[\s^2^(Fo^2^)+(0.0716P)^2^+1.3041P] where P=(Fo^2^+2Fc^2^)/3'
_refine_ls_weighting_scheme calc
_refine_ls_wR_factor_gt 0.1342
_refine_ls_wR_factor_ref 0.1751
_reflns_number_gt 5029
_reflns_number_total 9905
_reflns_threshold_expression I>2sigma(I)
_cod_data_source_file ng5321.cif
_cod_data_source_block I
_cod_original_sg_symbol_H-M 'P 21/c'
_cod_database_code 2237966
_cod_database_fobs_code 2237966

loop_
_symmetry_equiv_pos_as_xyz
'x, y, z'
'-x, y+1/2, -z+1/2'
'-x, -y, -z'
'x, -y-1/2, z-1/2'

loop_
_atom_site_type_symbol
_atom_site_label
_atom_site_fract_x
_atom_site_fract_y
_atom_site_fract_z
_atom_site_U_iso_or_equiv
_atom_site_adp_type
_atom_site_calc_flag
_atom_site_refinement_flags
_atom_site_occupancy
_atom_site_symmetry_multiplicity
C C2' 0.75368(14) 0.67575(13) 0.9369(2) 0.0483(6) Uani d . 1 1
H H2' 0.7482 0.7032 1.0055 0.058 Uiso calc R 1 1
C C2 0.56922(13) 0.31595(12) 0.33385(18) 0.0395(5) Uani d . 1 1
H H2 0.5610 0.2915 0.2623 0.047 Uiso calc R 1 1
C C3' 0.70448(15) 0.71253(14) 0.8467(2) 0.0547(7) Uani d . 1 1
H H3' 0.6505 0.7058 0.8638 0.066 Uiso calc R 1 1
C C3 0.53120(14) 0.27084(12) 0.42207(19) 0.0426(5) Uani d . 1 1
H H3 0.4757 0.2722 0.4077 0.051 Uiso calc R 1 1
C C4 0.54816(14) 0.30054(12) 0.5380(2) 0.0445(6) Uani d . 1 1
C C4' 0.71760(15) 0.68289(14) 0.7315(2) 0.0548(7) Uani d . 1 1
C C5 0.61719(14) 0.34645(13) 0.54913(19) 0.0465(6) Uani d . 1 1
H H5A 0.6365 0.3437 0.6260 0.056 Uiso calc R 1 1
H H5B 0.6011 0.3946 0.5357 0.056 Uiso calc R 1 1
C C5' 0.78880(14) 0.64026(15) 0.7192(2) 0.0522(6) Uani d . 1 1
H H5'1 0.8029 0.6420 0.6414 0.063 Uiso calc R 1 1
H H5'2 0.7770 0.5917 0.7365 0.063 Uiso calc R 1 1
C C6' 0.85851(14) 0.66251(13) 0.79195(18) 0.0448(6) Uani d . 1 1
H H6' 0.8805 0.7044 0.7577 0.054 Uiso calc R 1 1
C C6 0.68376(13) 0.33050(12) 0.47226(18) 0.0407(5) Uani d . 1 1
H H6 0.7091 0.2875 0.4992 0.049 Uiso calc R 1 1
C C7 0.74120(14) 0.39014(13) 0.48152(19) 0.0445(6) Uani d . 1 1
C C7' 0.91814(14) 0.60476(14) 0.7896(2) 0.0500(6) Uani d . 1 1
C C8 0.80352(18) 0.38388(17) 0.5544(2) 0.0701(8) Uani d . 1 1
H H8 0.8120 0.3418 0.5924 0.084 Uiso calc R 1 1
C C8' 0.97601(17) 0.60923(18) 0.7143(3) 0.0732(9) Uani d . 1 1
H H8' 0.9792 0.6486 0.6687 0.088 Uiso calc R 1 1
C C9' 1.0291(2) 0.5564(3) 0.7056(4) 0.1019(14) Uani d . 1 1
H H9' 1.0679 0.5602 0.6543 0.122 Uiso calc R 1 1
C C9 0.8536(2) 0.4392(2) 0.5716(3) 0.0848(10) Uani d . 1 1
H H9 0.8952 0.4341 0.6216 0.102 Uiso calc R 1 1
C C10' 1.0252(2) 0.4985(3) 0.7719(4) 0.1046(15) Uani d . 1 1
H H10' 1.0611 0.4627 0.7657 0.126 Uiso calc R 1 1
C C10 0.84274(19) 0.50106(19) 0.5162(3) 0.0758(9) Uani d . 1 1
H H10 0.8761 0.5386 0.5289 0.091 Uiso calc R 1 1
C C11 0.7828(2) 0.50713(17) 0.4426(3) 0.0823(10) Uani d . 1 1
H H11 0.7758 0.5488 0.4029 0.099 Uiso calc R 1 1
C C11' 0.9687(3) 0.4928(2) 0.8474(3) 0.1001(13) Uani d . 1 1
H H11' 0.9662 0.4534 0.8932 0.120 Uiso calc R 1 1
C C12 0.73198(18) 0.45266(15) 0.4252(3) 0.0693(8) Uani d . 1 1
H H12 0.6908 0.4583 0.3747 0.083 Uiso calc R 1 1
C C12' 0.9150(2) 0.54601(17) 0.8556(3) 0.0777(9) Uani d . 1 1
H H12' 0.8762 0.5418 0.9067 0.093 Uiso calc R 1 1
C C13' 0.73454(14) 0.60042(14) 0.9668(2) 0.0508(6) Uani d . 1 1
C C13 0.53655(14) 0.38928(12) 0.31778(19) 0.0432(5) Uani d . 1 1
C C14' 0.77351(17) 0.56980(16) 1.0579(2) 0.0634(7) Uani d . 1 1
H H14' 0.8075 0.5970 1.1008 0.076 Uiso calc R 1 1
C C14 0.57078(15) 0.43437(14) 0.2430(2) 0.0542(6) Uani d . 1 1
H H14 0.6127 0.4189 0.2037 0.065 Uiso calc R 1 1
C C15 0.54368(19) 0.50191(15) 0.2260(2) 0.0667(8) Uani d . 1 1
H H15 0.5677 0.5317 0.1764 0.080 Uiso calc R 1 1
C C15' 0.76317(19) 0.50055(18) 1.0861(3) 0.0743(9) Uani d . 1 1
H H15' 0.7903 0.4814 1.1471 0.089 Uiso calc R 1 1
C C16 0.48117(19) 0.52479(16) 0.2825(3) 0.0698(8) Uani d . 1 1
H H16 0.4634 0.5705 0.2725 0.084 Uiso calc R 1 1
C C16' 0.7127(2) 0.45959(18) 1.0242(3) 0.0764(9) Uani d . 1 1
H H16' 0.7064 0.4123 1.0413 0.092 Uiso calc R 1 1
C C17 0.44518(18) 0.48050(15) 0.3530(3) 0.0685(8) Uani d . 1 1
H H17 0.4017 0.4957 0.3889 0.082 Uiso calc R 1 1
C C17' 0.6718(2) 0.48940(19) 0.9369(3) 0.0831(10) Uani d . 1 1
H H17' 0.6366 0.4623 0.8958 0.100 Uiso calc R 1 1
C C18 0.47247(15) 0.41297(14) 0.3722(2) 0.0539(6) Uani d . 1 1
H H18 0.4478 0.3835 0.4217 0.065 Uiso calc R 1 1
C C18' 0.68197(17) 0.55937(17) 0.9089(3) 0.0673(8) Uani d . 1 1
H H18' 0.6529 0.5788 0.8501 0.081 Uiso calc R 1 1
C C19' 0.72176(19) 0.79250(16) 0.8463(3) 0.0743(9) Uani d . 1 1
H H19A 0.7229 0.8093 0.9230 0.089 Uiso calc R 1 1
H H19B 0.7724 0.7997 0.8171 0.089 Uiso calc R 1 1
C C19 0.55729(16) 0.19375(13) 0.4187(2) 0.0510(6) Uani d . 1 1
H H19C 0.5588 0.1785 0.3414 0.061 Uiso calc R 1 1
H H19D 0.6088 0.1902 0.4511 0.061 Uiso calc R 1 1
C C20 0.50454(18) 0.14531(14) 0.4820(2) 0.0640(7) Uani d . 1 1
H H20A 0.5051 0.1585 0.5595 0.096 Uiso calc R 1 1
H H20B 0.5219 0.0977 0.4754 0.096 Uiso calc R 1 1
H H20C 0.4533 0.1491 0.4509 0.096 Uiso calc R 1 1
C C20' 0.6652(2) 0.83623(19) 0.7787(3) 0.0905(11) Uani d . 1 1
H H20D 0.6618 0.8189 0.7033 0.136 Uiso calc R 1 1
H H20E 0.6820 0.8843 0.7783 0.136 Uiso calc R 1 1
H H20F 0.6158 0.8334 0.8114 0.136 Uiso calc R 1 1
C C21' 0.88364(15) 0.71449(14) 0.9815(2) 0.0545(7) Uani d . 1 1
C C21 0.69852(14) 0.29727(13) 0.2715(2) 0.0438(5) Uani d . 1 1
C C22 0.78180(14) 0.27937(15) 0.3034(2) 0.0562(7) Uani d . 1 1
H H22 0.7985 0.3075 0.3685 0.067 Uiso calc R 1 1
C C22' 0.96346(16) 0.73251(16) 0.9400(2) 0.0627(8) Uani d . 1 1
H H22' 0.9753 0.7022 0.8765 0.075 Uiso calc R 1 1
N N1' 0.83558(11) 0.68196(10) 0.90685(16) 0.0430(5) Uani d . 1 1
N N1 0.65366(11) 0.31767(9) 0.35573(15) 0.0389(4) Uani d . 1 1
O O1' 0.67356(12) 0.69236(13) 0.65272(18) 0.0795(6) Uani d . 1 1
O O1 0.50727(11) 0.28989(10) 0.61640(15) 0.0603(5) Uani d . 1 1
O O2' 0.86636(12) 0.73129(13) 1.07511(17) 0.0803(7) Uani d . 1 1
O O2 0.67618(10) 0.29028(10) 0.17464(14) 0.0577(5) Uani d . 1 1
Cl Cl1' 0.96162(6) 0.82083(5) 0.89659(10) 0.1063(4) Uani d . 1 1
Cl Cl1 0.84132(5) 0.29718(5) 0.19055(8) 0.0855(3) Uani d . 1 1
Cl Cl2 0.78382(5) 0.18921(4) 0.33926(7) 0.0781(3) Uani d . 1 1
Cl Cl2' 1.03240(5) 0.72012(6) 1.04814(9) 0.0994(3) Uani d . 1 1

loop_
_atom_site_aniso_label
_atom_site_aniso_U_11
_atom_site_aniso_U_22
_atom_site_aniso_U_33
_atom_site_aniso_U_12
_atom_site_aniso_U_13
_atom_site_aniso_U_23
C2' 0.0476(14) 0.0536(16) 0.0442(13) 0.0010(11) 0.0076(10) -0.0025(11)
C2 0.0465(13) 0.0371(13) 0.0346(12) 0.0006(10) -0.0015(9) -0.0047(9)
C3' 0.0462(15) 0.0575(17) 0.0607(16) 0.0018(12) 0.0056(11) 0.0051(13)
C3 0.0484(14) 0.0377(13) 0.0417(13) 0.0022(10) 0.0023(10) -0.0017(10)
C4 0.0542(15) 0.0382(13) 0.0413(13) 0.0127(11) 0.0064(10) 0.0001(10)
C4' 0.0475(15) 0.0567(17) 0.0596(17) -0.0098(12) -0.0053(12) 0.0081(13)
C5 0.0628(16) 0.0429(14) 0.0339(12) 0.0063(12) 0.0014(10) -0.0066(10)
C5' 0.0570(16) 0.0575(17) 0.0418(13) -0.0030(13) -0.0023(11) -0.0031(12)
C6' 0.0501(14) 0.0471(14) 0.0373(12) -0.0030(11) 0.0040(10) -0.0006(10)
C6 0.0519(14) 0.0365(13) 0.0332(11) 0.0030(10) -0.0033(9) -0.0020(9)
C7 0.0543(15) 0.0436(14) 0.0354(12) -0.0001(11) -0.0020(10) -0.0084(10)
C7' 0.0510(15) 0.0590(17) 0.0399(13) 0.0004(12) 0.0005(10) -0.0086(12)
C8 0.083(2) 0.070(2) 0.0563(17) -0.0106(17) -0.0196(15) 0.0026(15)
C8' 0.0600(18) 0.082(2) 0.078(2) -0.0036(16) 0.0163(15) -0.0175(17)
C9' 0.065(2) 0.121(4) 0.122(3) 0.008(2) 0.020(2) -0.052(3)
C9 0.082(2) 0.102(3) 0.069(2) -0.023(2) -0.0250(17) -0.013(2)
C10' 0.080(3) 0.107(3) 0.124(4) 0.041(2) -0.029(2) -0.057(3)
C10 0.075(2) 0.065(2) 0.087(2) -0.0167(17) 0.0042(18) -0.0323(19)
C11 0.085(2) 0.0466(18) 0.114(3) -0.0094(17) -0.013(2) 0.0011(18)
C11' 0.129(3) 0.083(3) 0.088(3) 0.046(3) -0.010(2) -0.007(2)
C12 0.070(2) 0.0474(17) 0.089(2) -0.0043(14) -0.0236(16) 0.0057(15)
C12' 0.098(2) 0.073(2) 0.0621(19) 0.0297(19) 0.0124(16) 0.0063(16)
C13' 0.0490(15) 0.0573(16) 0.0468(14) -0.0031(12) 0.0101(11) 0.0041(12)
C13 0.0514(14) 0.0401(13) 0.0374(12) 0.0008(11) -0.0079(10) -0.0011(10)
C14' 0.0730(19) 0.068(2) 0.0495(16) -0.0082(15) 0.0004(13) 0.0079(14)
C14 0.0627(17) 0.0513(16) 0.0481(14) 0.0032(13) -0.0053(12) 0.0071(12)
C15 0.088(2) 0.0491(17) 0.0618(18) -0.0020(16) -0.0123(16) 0.0153(14)
C15' 0.084(2) 0.079(2) 0.0598(18) -0.0006(18) 0.0047(16) 0.0254(17)
C16 0.094(2) 0.0417(16) 0.072(2) 0.0169(16) -0.0134(17) 0.0017(15)
C16' 0.087(2) 0.066(2) 0.077(2) -0.0142(18) 0.0154(18) 0.0180(17)
C17 0.080(2) 0.0495(17) 0.076(2) 0.0179(15) -0.0008(16) -0.0094(15)
C17' 0.090(2) 0.076(2) 0.083(2) -0.0334(19) -0.0022(19) 0.0125(19)
C18 0.0626(17) 0.0456(15) 0.0536(15) 0.0053(13) 0.0018(12) -0.0013(12)
C18' 0.0635(18) 0.072(2) 0.0665(18) -0.0177(16) -0.0031(14) 0.0155(16)
C19' 0.078(2) 0.0592(19) 0.085(2) 0.0062(16) -0.0018(17) 0.0047(17)
C19 0.0650(17) 0.0385(14) 0.0496(15) 0.0041(12) 0.0052(12) -0.0018(11)
C20 0.083(2) 0.0454(16) 0.0637(18) -0.0069(14) 0.0018(14) 0.0047(14)
C20' 0.077(2) 0.076(2) 0.119(3) 0.0138(18) 0.008(2) 0.030(2)
C21' 0.0580(16) 0.0532(16) 0.0520(15) 0.0002(13) -0.0031(12) -0.0140(13)
C21 0.0490(14) 0.0409(13) 0.0417(13) -0.0037(11) 0.0041(10) -0.0083(10)
C22 0.0491(15) 0.0607(18) 0.0590(16) -0.0012(13) 0.0048(12) -0.0228(13)
C22' 0.0569(17) 0.0647(19) 0.0661(18) -0.0093(14) -0.0053(13) -0.0183(14)
N1' 0.0466(11) 0.0438(12) 0.0388(10) -0.0011(9) 0.0040(8) -0.0037(9)
N1 0.0469(11) 0.0368(11) 0.0329(10) 0.0015(8) -0.0019(8) -0.0050(8)
O1' 0.0639(13) 0.1041(18) 0.0690(14) 0.0004(12) -0.0230(10) 0.0063(12)
O1 0.0666(12) 0.0679(13) 0.0472(10) 0.0088(9) 0.0160(9) 0.0014(9)
O2' 0.0758(14) 0.1051(18) 0.0600(13) -0.0062(12) 0.0022(10) -0.0376(12)
O2 0.0613(11) 0.0755(13) 0.0363(10) -0.0051(9) 0.0038(8) -0.0140(9)
Cl1' 0.1115(8) 0.0779(6) 0.1289(9) -0.0250(5) -0.0043(6) 0.0173(6)
Cl1 0.0628(5) 0.0953(6) 0.1002(6) -0.0129(4) 0.0303(4) -0.0139(5)
Cl2 0.0760(5) 0.0715(5) 0.0868(6) 0.0192(4) 0.0013(4) 0.0032(4)
Cl2' 0.0690(6) 0.1191(8) 0.1083(7) -0.0001(5) -0.0281(5) -0.0051(6)

loop_
_atom_type_symbol
_atom_type_description
_atom_type_scat_dispersion_real
_atom_type_scat_dispersion_imag
_atom_type_scat_source
C C 0.0033 0.0016 'International Tables Vol C Tables 4.2.6.8 and 6.1.1.4'
H H 0.0000 0.0000 'International Tables Vol C Tables 4.2.6.8 and 6.1.1.4'
N N 0.0061 0.0033 'International Tables Vol C Tables 4.2.6.8 and 6.1.1.4'
O O 0.0106 0.0060 'International Tables Vol C Tables 4.2.6.8 and 6.1.1.4'
Cl Cl 0.1484 0.1585 'International Tables Vol C Tables 4.2.6.8 and 6.1.1.4'

loop_
_geom_angle_atom_site_label_1
_geom_angle_atom_site_label_2
_geom_angle_atom_site_label_3
_geom_angle
N1' C2' C13' 110.6(2)
N1' C2' C3' 108.43(19)
C13' C2' C3' 118.4(2)
N1' C2' H2' 106.2
C13' C2' H2' 106.2
C3' C2' H2' 106.2
N1 C2 C13 111.60(18)
N1 C2 C3 109.92(18)
C13 C2 C3 115.73(19)
N1 C2 H2 106.3
C13 C2 H2 106.3
C3 C2 H2 106.3
C4' C3' C2' 112.0(2)
C4' C3' C19' 109.2(2)
C2' C3' C19' 110.3(2)
C4' C3' H3' 108.5
C2' C3' H3' 108.5
C19' C3' H3' 108.5
C4 C3 C2 110.14(19)
C4 C3 C19 109.3(2)
C2 C3 C19 112.50(19)
C4 C3 H3 108.3
C2 C3 H3 108.3
C19 C3 H3 108.3
O1 C4 C5 121.5(2)
O1 C4 C3 122.7(2)
C5 C4 C3 115.7(2)
O1' C4' C5' 121.0(3)
O1' C4' C3' 122.8(3)
C5' C4' C3' 116.2(2)
C4 C5 C6 117.13(19)
C4 C5 H5A 108.0
C6 C5 H5A 108.0
C4 C5 H5B 108.0
C6 C5 H5B 108.0
H5A C5 H5B 107.3
C4' C5' C6' 116.3(2)
C4' C5' H5'1 108.2
C6' C5' H5'1 108.2
C4' C5' H5'2 108.2
C6' C5' H5'2 108.2
H5'1 C5' H5'2 107.4
N1' C6' C7' 113.72(19)
N1' C6' C5' 111.07(19)
C7' C6' C5' 108.9(2)
N1' C6' H6' 107.7
C7' C6' H6' 107.7
C5' C6' H6' 107.7
N1 C6 C7 113.76(18)
N1 C6 C5 109.86(19)
C7 C6 C5 108.67(18)
N1 C6 H6 108.1
C7 C6 H6 108.1
C5 C6 H6 108.1
C12 C7 C8 117.5(3)
C12 C7 C6 123.1(2)
C8 C7 C6 119.3(2)
C12' C7' C8' 118.1(3)
C12' C7' C6' 122.8(2)
C8' C7' C6' 119.1(3)
C7 C8 C9 120.9(3)
C7 C8 H8 119.6
C9 C8 H8 119.6
C9' C8' C7' 121.0(4)
C9' C8' H8' 119.5
C7' C8' H8' 119.5
C10' C9' C8' 120.1(4)
C10' C9' H9' 119.9
C8' C9' H9' 119.9
C10 C9 C8 120.6(3)
C10 C9 H9 119.7
C8 C9 H9 119.7
C9' C10' C11' 120.1(4)
C9' C10' H10' 120.0
C11' C10' H10' 120.0
C11 C10 C9 118.9(3)
C11 C10 H10 120.5
C9 C10 H10 120.5
C10 C11 C12 121.1(3)
C10 C11 H11 119.5
C12 C11 H11 119.5
C10' C11' C12' 119.7(4)
C10' C11' H11' 120.2
C12' C11' H11' 120.2
C7 C12 C11 120.9(3)
C7 C12 H12 119.5
C11 C12 H12 119.5
C7' C12' C11' 121.0(3)
C7' C12' H12' 119.5
C11' C12' H12' 119.5
C18' C13' C14' 117.2(3)
C18' C13' C2' 124.5(2)
C14' C13' C2' 118.3(2)
C18 C13 C14 118.1(2)
C18 C13 C2 123.0(2)
C14 C13 C2 118.8(2)
C15' C14' C13' 121.9(3)
C15' C14' H14' 119.0
C13' C14' H14' 119.0
C15 C14 C13 121.1(3)
C15 C14 H14 119.4
C13 C14 H14 119.4
C16 C15 C14 119.8(3)
C16 C15 H15 120.1
C14 C15 H15 120.1
C14' C15' C16' 119.9(3)
C14' C15' H15' 120.1
C16' C15' H15' 120.1
C17 C16 C15 119.9(3)
C17 C16 H16 120.0
C15 C16 H16 120.0
C17' C16' C15' 119.0(3)
C17' C16' H16' 120.5
C15' C16' H16' 120.5
C16 C17 C18 120.9(3)
C16 C17 H17 119.6
C18 C17 H17 119.6
C16' C17' C18' 121.0(3)
C16' C17' H17' 119.5
C18' C17' H17' 119.5
C17 C18 C13 120.1(3)
C17 C18 H18 120.0
C13 C18 H18 120.0
C13' C18' C17' 120.8(3)
C13' C18' H18' 119.6
C17' C18' H18' 119.6
C20' C19' C3' 114.8(3)
C20' C19' H19A 108.6
C3' C19' H19A 108.6
C20' C19' H19B 108.6
C3' C19' H19B 108.6
H19A C19' H19B 107.5
C20 C19 C3 112.4(2)
C20 C19 H19C 109.1
C3 C19 H19C 109.1
C20 C19 H19D 109.1
C3 C19 H19D 109.1
H19C C19 H19D 107.9
C19 C20 H20A 109.5
C19 C20 H20B 109.5
H20A C20 H20B 109.5
C19 C20 H20C 109.5
H20A C20 H20C 109.5
H20B C20 H20C 109.5
C19' C20' H20D 109.5
C19' C20' H20E 109.5
H20D C20' H20E 109.5
C19' C20' H20F 109.5
H20D C20' H20F 109.5
H20E C20' H20F 109.5
O2' C21' N1' 124.2(3)
O2' C21' C22' 119.7(2)
N1' C21' C22' 116.1(2)
O2 C21 N1 124.3(2)
O2 C21 C22 119.1(2)
N1 C21 C22 116.5(2)
C21 C22 Cl1 110.20(19)
C21 C22 Cl2 106.73(17)
Cl1 C22 Cl2 111.37(14)
C21 C22 H22 109.5
Cl1 C22 H22 109.5
Cl2 C22 H22 109.5
C21' C22' Cl2' 110.0(2)
C21' C22' Cl1' 107.5(2)
Cl2' C22' Cl1' 110.59(15)
C21' C22' H22' 109.6
Cl2' C22' H22' 109.6
Cl1' C22' H22' 109.6
C21' N1' C6' 122.8(2)
C21' N1' C2' 117.16(19)
C6' N1' C2' 119.39(19)
C21 N1 C2 117.17(18)
C21 N1 C6 123.13(19)
C2 N1 C6 118.98(17)

loop_
_geom_bond_atom_site_label_1
_geom_bond_atom_site_label_2
_geom_bond_distance
C2' N1' 1.490(3)
C2' C13' 1.517(4)
C2' C3' 1.527(4)
C2' H2' 0.9800
C2 N1 1.489(3)
C2 C13 1.517(3)
C2 C3 1.528(3)
C2 H2 0.9800
C3' C4' 1.512(4)
C3' C19' 1.551(4)
C3' H3' 0.9800
C3 C4 1.516(3)
C3 C19 1.537(3)
C3 H3 0.9800
C4 O1 1.213(3)
C4 C5 1.491(4)
C4' O1' 1.210(3)
C4' C5' 1.496(4)
C5 C6 1.535(3)
C5 H5A 0.9700
C5 H5B 0.9700
C5' C6' 1.533(3)
C5' H5'1 0.9700
C5' H5'2 0.9700
C6' N1' 1.489(3)
C6' C7' 1.515(4)
C6' H6' 0.9800
C6 N1 1.493(3)
C6 C7 1.516(3)
C6 H6 0.9800
C7 C12 1.374(4)
C7 C8 1.377(4)
C7' C12' 1.370(4)
C7' C8' 1.377(4)
C8 C9 1.379(4)
C8 H8 0.9300
C8' C9' 1.375(5)
C8' H8' 0.9300
C9' C10' 1.360(6)
C9' H9' 0.9300
C9 C10 1.362(5)
C9 H9 0.9300
C10' C11' 1.362(6)
C10' H10' 0.9300
C10 C11 1.350(5)
C10 H10 0.9300
C11 C12 1.376(4)
C11 H11 0.9300
C11' C12' 1.387(5)
C11' H11' 0.9300
C12 H12 0.9300
C12' H12' 0.9300
C13' C18' 1.375(4)
C13' C14' 1.393(4)
C13 C18 1.387(3)
C13 C14 1.388(3)
C14' C15' 1.374(4)
C14' H14' 0.9300
C14 C15 1.382(4)
C14 H14 0.9300
C15 C16 1.372(4)
C15 H15 0.9300
C15' C16' 1.376(5)
C15' H15' 0.9300
C16 C17 1.360(4)
C16 H16 0.9300
C16' C17' 1.368(5)
C16' H16' 0.9300
C17 C18 1.387(4)
C17 H17 0.9300
C17' C18' 1.386(4)
C17' H17' 0.9300
C18 H18 0.9300
C18' H18' 0.9300
C19' C20' 1.506(4)
C19' H19A 0.9700
C19' H19B 0.9700
C19 C20 1.521(4)
C19 H19C 0.9700
C19 H19D 0.9700
C20 H20A 0.9600
C20 H20B 0.9600
C20 H20C 0.9600
C20' H20D 0.9600
C20' H20E 0.9600
C20' H20F 0.9600
C21' O2' 1.210(3)
C21' N1' 1.355(3)
C21' C22' 1.533(4)
C21 O2 1.217(3)
C21 N1 1.352(3)
C21 C22 1.530(4)
C22 Cl1 1.762(3)
C22 Cl2 1.768(3)
C22 H22 0.9800
C22' Cl2' 1.753(3)
C22' Cl1' 1.759(3)
C22' H22' 0.9800

loop_
_geom_hbond_atom_site_label_D
_geom_hbond_atom_site_label_H
_geom_hbond_atom_site_label_A
_geom_hbond_site_symmetry_A
_geom_hbond_distance_DH
_geom_hbond_distance_HA
_geom_hbond_distance_DA
_geom_hbond_angle_DHA
C2 H2 O1 4_565 0.98 2.49 3.435(3) 161.2
C20' H20F O1 2_656 0.96 2.48 3.415(4) 163.5
C6' H6' O2' 4_575 0.98 2.51 3.292(3) 137.0

loop_
_geom_torsion_atom_site_label_1
_geom_torsion_atom_site_label_2
_geom_torsion_atom_site_label_3
_geom_torsion_atom_site_label_4
_geom_torsion
N1' C2' C3' C4' 56.8(3)
C13' C2' C3' C4' -70.3(3)
N1' C2' C3' C19' -65.0(3)
C13' C2' C3' C19' 168.0(2)
N1 C2 C3 C4 59.4(2)
C13 C2 C3 C4 -68.1(3)
N1 C2 C3 C19 -62.8(2)
C13 C2 C3 C19 169.7(2)
C2 C3 C4 O1 155.8(2)
C19 C3 C4 O1 -80.2(3)
C2 C3 C4 C5 -21.9(3)
C19 C3 C4 C5 102.1(2)
C2' C3' C4' O1' 162.7(3)
C19' C3' C4' O1' -74.9(3)
C2' C3' C4' C5' -17.0(3)
C19' C3' C4' C5' 105.4(3)
O1 C4 C5 C6 151.5(2)
C3 C4 C5 C6 -30.8(3)
O1' C4' C5' C6' 147.2(3)
C3' C4' C5' C6' -33.1(3)
C4' C5' C6' N1' 40.9(3)
C4' C5' C6' C7' 166.8(2)
C4 C5 C6 N1 44.8(3)
C4 C5 C6 C7 169.9(2)
N1 C6 C7 C12 42.3(3)
C5 C6 C7 C12 -80.4(3)
N1 C6 C7 C8 -141.7(2)
C5 C6 C7 C8 95.6(3)
N1' C6' C7' C12' 43.1(4)
C5' C6' C7' C12' -81.3(3)
N1' C6' C7' C8' -140.4(2)
C5' C6' C7' C8' 95.2(3)
C12 C7 C8 C9 1.4(4)
C6 C7 C8 C9 -174.8(3)
C12' C7' C8' C9' -0.1(5)
C6' C7' C8' C9' -176.8(3)
C7' C8' C9' C10' 0.0(6)
C7 C8 C9 C10 -0.5(5)
C8' C9' C10' C11' -0.2(6)
C8 C9 C10 C11 -1.1(5)
C9 C10 C11 C12 1.7(6)
C9' C10' C11' C12' 0.5(6)
C8 C7 C12 C11 -0.9(5)
C6 C7 C12 C11 175.2(3)
C10 C11 C12 C7 -0.7(5)
C8' C7' C12' C11' 0.4(5)
C6' C7' C12' C11' 177.0(3)
C10' C11' C12' C7' -0.6(6)
N1' C2' C13' C18' -117.4(3)
C3' C2' C13' C18' 8.6(4)
N1' C2' C13' C14' 61.4(3)
C3' C2' C13' C14' -172.6(2)
N1 C2 C13 C18 -131.7(2)
C3 C2 C13 C18 -5.0(3)
N1 C2 C13 C14 50.1(3)
C3 C2 C13 C14 176.8(2)
C18' C13' C14' C15' 3.1(4)
C2' C13' C14' C15' -175.8(3)
C18 C13 C14 C15 2.3(4)
C2 C13 C14 C15 -179.5(2)
C13 C14 C15 C16 -1.0(4)
C13' C14' C15' C16' -0.5(5)
C14 C15 C16 C17 -1.4(5)
C14' C15' C16' C17' -1.9(5)
C15 C16 C17 C18 2.5(5)
C15' C16' C17' C18' 1.5(5)
C16 C17 C18 C13 -1.1(4)
C14 C13 C18 C17 -1.3(4)
C2 C13 C18 C17 -179.5(2)
C14' C13' C18' C17' -3.5(4)
C2' C13' C18' C17' 175.4(3)
C16' C17' C18' C13' 1.2(5)
C4' C3' C19' C20' 69.2(3)
C2' C3' C19' C20' -167.4(3)
C4 C3 C19 C20 73.3(3)
C2 C3 C19 C20 -164.0(2)
O2 C21 C22 Cl1 31.9(3)
N1 C21 C22 Cl1 -150.47(18)
O2 C21 C22 Cl2 -89.1(3)
N1 C21 C22 Cl2 88.5(2)
O2' C21' C22' Cl2' 39.6(3)
N1' C21' C22' Cl2' -142.5(2)
O2' C21' C22' Cl1' -80.9(3)
N1' C21' C22' Cl1' 97.0(2)
O2' C21' N1' C6' 179.5(3)
C22' C21' N1' C6' 1.7(4)
O2' C21' N1' C2' 8.8(4)
C22' C21' N1' C2' -169.0(2)
C7' C6' N1' C21' 68.2(3)
C5' C6' N1' C21' -168.6(2)
C7' C6' N1' C2' -121.3(2)
C5' C6' N1' C2' 1.9(3)
C13' C2' N1' C21' -107.6(2)
C3' C2' N1' C21' 121.0(2)
C13' C2' N1' C6' 81.4(3)
C3' C2' N1' C6' -50.1(3)
O2 C21 N1 C2 14.1(3)
C22 C21 N1 C2 -163.3(2)
O2 C21 N1 C6 -175.7(2)
C22 C21 N1 C6 6.8(3)
C13 C2 N1 C21 -105.9(2)
C3 C2 N1 C21 124.3(2)
C13 C2 N1 C6 83.6(2)
C3 C2 N1 C6 -46.2(2)
C7 C6 N1 C21 63.0(3)
C5 C6 N1 C21 -175.0(2)
C7 C6 N1 C2 -127.1(2)
C5 C6 N1 C2 -5.0(3)
